data_2102194
loop_
_publ_author_name
'Guelylah, A.'
'Madariaga, G.'
'Morgenroth, W.'
'Aroyo, M. I.'
'Breczewski, T.'
'Bocanegra, E. H.'

_publ_section_title
;
 X-ray structure determination of the monoclinic (121K) and
 orthorhombic (85K) phases of langbeinite-type dithallium dicadmium
 sulfate
;
_journal_coeditor_code NA0103
_journal_issue 6
_journal_name_full 'Acta Crystallographica Section B'
_journal_page_first 921
_journal_page_last 935
_journal_paper_doi 10.1107/S0108768100009514
_journal_volume 56
_journal_year 2000
_chemical_formula_iupac 'Tl2 Cd2 (SO4)3'
_chemical_formula_moiety 'Cd2 O12 S3 Tl2'
_chemical_formula_sum 'Cd2 O12 S3 Tl2'
_chemical_formula_weight 921.7
_space_group_IT_number 19
_symmetry_cell_setting orthorhombic
_symmetry_Int_Tables_number 19
_symmetry_space_group_name_Hall 'P 2ac 2ab'
_symmetry_space_group_name_H-M 'P 21 21 21'
_cell_angle_alpha 90
_cell_angle_beta 90
_cell_angle_gamma 90
_cell_formula_units_Z 4
_cell_length_a 10.327(3)
_cell_length_b 10.345(4)
_cell_length_c 10.406(5)
_cell_measurement_radiation 'Mo K\a'
_cell_measurement_reflns_used 25
_cell_measurement_temperature 85
_cell_measurement_theta_max 28.7
_cell_measurement_theta_min 5.1
_cell_measurement_wavelength 0.71073
_cell_volume 1111.7(8)
_computing_cell_refinement CAD4VPC
_computing_data_collection CAD4VPC
_computing_data_reduction JANA98
_computing_molecular_graphics ORTEP
_computing_publication_material JANA98
_computing_structure_refinement JANA98
_computing_structure_solution JANA98
_diffrn_measurement_device 'Enraf-Nonius CAD-4'
_diffrn_measurement_device_type 'Enraf-Nonius CAD-4'
_diffrn_measurement_method \q/2\q
_diffrn_radiation_probe x-ray
_diffrn_radiation_type 'Mo K\a'
_diffrn_radiation_wavelength 0.71073
_diffrn_reflns_limit_h_max 16
_diffrn_reflns_limit_h_min 0
_diffrn_reflns_limit_k_max 16
_diffrn_reflns_limit_k_min 0
_diffrn_reflns_limit_l_max 16
_diffrn_reflns_limit_l_min -16
_diffrn_reflns_number 5303
_diffrn_reflns_theta_max 34.96
_diffrn_reflns_theta_min 2.78
_diffrn_standards_decay_% 4
_diffrn_standards_interval_time 120
_diffrn_standards_number 3
_exptl_absorpt_coefficient_mu 33.298
_exptl_absorpt_correction_T_max 0.0149
_exptl_absorpt_correction_T_min 0.0016
_exptl_absorpt_correction_type sphere
_exptl_crystal_colour Colourless
_exptl_crystal_density_diffrn 5.505
_exptl_crystal_density_method 'not measured'
_exptl_crystal_description Spherical
_exptl_crystal_F_000 1608
_exptl_crystal_size_rad 0.12
_refine_diff_density_max 4.77
_refine_diff_density_min -4.73
_refine_ls_extinction_coef 0.015(3)
_refine_ls_extinction_method 'B-C type 1 Gaussian isotropic'
_refine_ls_goodness_of_fit_all 1.94
_refine_ls_goodness_of_fit_ref 2.33
_refine_ls_number_parameters 67
_refine_ls_number_reflns 4985
_refine_ls_R_factor_all 0.0888
_refine_ls_R_factor_gt 0.0573
_refine_ls_shift/su_max 0.0004
_refine_ls_shift/su_mean 0.0000
_refine_ls_structure_factor_coef F
_refine_ls_weighting_details w=1/\s^2^(F)
_refine_ls_weighting_scheme sigma
_refine_ls_wR_factor_all 0.0804
_refine_ls_wR_factor_ref 0.0602
_reflns_limit_h_max 16
_reflns_limit_h_min 0
_reflns_limit_k_max 16
_reflns_limit_k_min 0
_reflns_limit_l_max 16
_reflns_limit_l_min -16
_reflns_number_gt 4028
_reflns_number_total 4985
_reflns_threshold_expression I>3\s(I)
_cod_data_source_file na0103.cif
_cod_data_source_block 85K
_cod_depositor_comments
;
The following automatic conversions were performed:
'_diffrn_radiation_probe' value 'X-ray' changed to 'x-ray' according to
'/home/saulius/struct/CIF-dictionaries/cif_core.dic' dictionary named
'cif_core.dic' version 2.4.1 from
2010-06-29.

'_exptl_absorpt_correction_type' value 'Sphere' changed to
'sphere' according to '/home/saulius/struct/CIF-dictionaries/cif_core.dic'
dictionary named 'cif_core.dic' version 2.4.1 from 2010-06-29.

Automatic conversion script
Id: cif_fix_enum 1527 2010-12-29 10:47:43Z saulius 

The following automatic conversions were performed:

'_diffrn_radiation_probe' value 'X-ray' changed to 'x-ray' according
to /home/saulius/struct/CIF-dictionaries/cif_core.dic dictionary
named 'cif_core.dic' version 2.4.1 from
2010-06-29.

'_exptl_absorpt_correction_type' value 'Sphere' changed
to 'sphere' according to
/home/saulius/struct/CIF-dictionaries/cif_core.dic dictionary named
'cif_core.dic' version 2.4.1 from 2010-06-29.

Automatic conversion script
Id: cif_fix_values 1715 2011-07-08 13:25:40Z adriana 
;
_cod_database_code 2102194
_cod_database_fobs_code 2102194

loop_
_symmetry_equiv_pos_as_xyz
x,y,z
1/2-x,-y,1/2+z
1/2+x,1/2-y,-z
-x,1/2+y,1/2-z

loop_
_atom_site_aniso_label
_atom_site_aniso_U_11
_atom_site_aniso_U_22
_atom_site_aniso_U_33
_atom_site_aniso_U_12
_atom_site_aniso_U_13
_atom_site_aniso_U_23
Tl1 0.0076(3) 0.0082(2) 0.0072(3) -0.0004(2) 0.0009(2) -0.0003(2)
Tl2 0.0078(3) 0.0109(3) 0.0090(3) -0.0005(2) -0.0005(2) -0.0001(2)
Cd1 0.0053(5) 0.0061(5) 0.0037(5) 0.0013(4) -0.0005(3) -0.0008(4)
Cd2 0.0049(5) 0.0069(5) 0.0037(5) -0.0016(4) 0.0007(4) -0.0001(4)
S1ab 0.004938 0.00522 0.003451 -0.002064 0.000933 0.000926
O1ab 0.002104 0.020092 0.013215 -0.001758 -0.003367 0.002508
O2ab 0.006196 0.004226 0.018101 -0.002181 0.004078 -0.002335
O3ab 0.011804 0.006607 0.009694 -0.001359 -0.006412 -0.000746
O4ab 0.013867 0.005246 0.00233 -0.006195 0.004542 -0.003401
S1cd 0.004339 0.00483 0.00444 -0.000037 0.001905 -0.001787
O1cd 0.01683 0.001255 0.017326 0.000997 0.00408 0.001395
O2cd 0.012085 0.008336 0.008102 0.004672 -0.005264 -0.005353
O3cd 0.012734 0.007853 0.007518 -0.006216 -0.001687 0.000587
O4cd 0.000513 0.013273 0.007657 -0.002292 0.000937 -0.007716
S1ef 0.004607 0.004409 0.004593 0.000527 -0.002543 0.000365
O1ef 0.017813 0.012224 0.005374 0.004022 -0.001294 -0.006815
O2ef 0.007401 0.016002 0.00512 -0.00696 -0.001327 -0.000238
O3ef 0.007353 0.005407 0.015345 -0.001059 0.00104 -0.004518
O4ef 0.007545 0.002953 0.010945 -0.004024 -0.006654 0.005477

loop_
_atom_site_label
_atom_site_type_symbol
_atom_site_symmetry_multiplicity
_atom_site_occupancy
_atom_site_fract_x
_atom_site_fract_y
_atom_site_fract_z
_atom_site_U_iso_or_equiv
Tl1 Tl 1 1 0.81231(7) 0.82841(7) 0.81649(7) 0.0076(1)
Tl2 Tl 1 1 0.05831(7) 0.04009(7) 0.05051(7) 0.0093(2)
Cd1 Cd 1 1 0.3325(1) 0.3163(1) 0.3408(1) 0.0050(3)
Cd2 Cd 1 1 0.5790(1) 0.5998(1) 0.5943(1) 0.0052(3)
S1ab S 1 1 0.2602(4) 0.6201(4) 0.5082(3) 0.0045
O1ab O 1 1 0.175(1) 0.700(1) 0.434(1) 0.0118
O2ab O 1 1 0.3937(8) 0.673(1) 0.496(1) 0.0095
O3ab O 1 1 0.253(1) 0.4866(8) 0.454(1) 0.0094
O4ab O 1 1 0.221(1) 0.616(1) 0.6443(8) 0.0071
S1cd S 1 1 0.5234(3) 0.2850(3) 0.6269(4) 0.0045
O1cd O 1 1 0.511(1) 0.195(1) 0.731(1) 0.0118
O2cd O 1 1 0.491(1) 0.4162(8) 0.676(1) 0.0095
O3cd O 1 1 0.429(1) 0.245(1) 0.5252(9) 0.0094
O4cd O 1 1 0.6553(8) 0.284(1) 0.573(1) 0.0071
S1ef S 1 1 0.6325(4) 0.5072(3) 0.2860(3) 0.0045
O1ef O 1 1 0.736(1) 0.440(1) 0.222(1) 0.0118
O2ef O 1 1 0.682(1) 0.554(1) 0.4122(8) 0.0095
O3ef O 1 1 0.5245(9) 0.413(1) 0.305(1) 0.0094
O4ef O 1 1 0.585(1) 0.6170(8) 0.209(1) 0.0071

loop_
_atom_type_symbol
_atom_type_oxidation_number
_atom_type_number_in_cell
_atom_type_scat_dispersion_real
_atom_type_scat_dispersion_imag
_atom_type_scat_source
_atom_type_scat_versus_stol_list
Tl 0 8 -2.836 9.669 International_Tables_Vol_C
;stol 0.00 0.05 0.10 0.15 0.20 0.25 0.30 0.35 0.40  f 81.000 79.810 76.831
 72.904 68.779 64.791 61.003 57.425 54.087 stol 0.45 0.50 0.55 0.60 0.65 0.70
 0.75 0.80 0.85  f 51.023 48.241 45.722 43.429 41.321 39.361 37.521 35.781
 34.129 stol 0.90 0.95 1.00 1.05 1.10 1.15 1.20 1.25 1.30  f 32.560 31.073
 29.665 28.336 27.086 25.914 24.817 23.793 22.840 stol 1.35 1.40 1.45 1.50
 1.55 1.60 1.65 1.70 1.75  f 21.955 21.133 20.372 19.669 19.021 18.425 17.877
 17.375 16.917 stol 1.80 1.85 1.90 1.95 2.00 2.05 2.10 2.15 2.20  f 16.499
 16.119 15.775 15.464 15.185 14.934 14.709 14.509 14.332 stol 2.25 2.30 2.35
 2.40 2.45 2.50 2.55 2.60 2.65  f 14.174 14.036 13.914 13.807 13.714 13.634
 13.564 13.503 13.451
;
Cd 0 8 -0.808 1.202 International_Tables_Vol_C
;stol 0.00 0.05 0.10 0.15 0.20 0.25 0.30 0.35 0.40  f 48.000 47.086 44.796
 41.922 38.932 36.006 33.247 30.726 28.474 stol 0.45 0.50 0.55 0.60 0.65 0.70
 0.75 0.80 0.85  f 26.496 24.782 23.312 22.055 20.974 20.030 19.189 18.419
 17.698 stol 0.90 0.95 1.00 1.05 1.10 1.15 1.20 1.25 1.30  f 17.009 16.343
 15.693 15.057 14.435 13.827 13.235 12.661 12.106 stol 1.35 1.40 1.45 1.50
 1.55 1.60 1.65 1.70 1.75  f 11.573 11.063 10.576 10.113 9.676 9.264 8.878
 8.517 8.181 stol 1.80 1.85 1.90 1.95 2.00 2.05 2.10 2.15 2.20  f 7.869 7.581
 7.316 7.073 6.851 6.649 6.466 6.300 6.151 stol 2.25 2.30 2.35 2.40 2.45 2.50
 2.55 2.60 2.65  f 6.017 5.897 5.790 5.695 5.611 5.537 5.472 5.415 5.365
;
S 0 12 0.125 0.123 International_Tables_Vol_C
;stol 0.00 0.05 0.10 0.15 0.20 0.25 0.30 0.35 0.40  f 16.000 15.485 14.177
 12.582 11.109 9.928 9.038 8.374 7.857 stol 0.45 0.50 0.55 0.60 0.65 0.70 0.75
 0.80 0.85  f 7.420 7.021 6.634 6.252 5.873 5.500 5.138 4.788 4.455 stol 0.90
 0.95 1.00 1.05 1.10 1.15 1.20 1.25 1.30  f 4.141 3.847 3.574 3.323 3.094
 2.886 2.699 2.531 2.381 stol 1.35 1.40 1.45 1.50 1.55 1.60 1.65 1.70 1.75  f
 2.248 2.130 2.026 1.934 1.852 1.779 1.715 1.657 1.605 stol 1.80 1.85 1.90
 1.95 2.00 2.05 2.10 2.15 2.20  f 1.559 1.516 1.477 1.441 1.408 1.377 1.347
 1.320 1.294 stol 2.25 2.30 2.35 2.40 2.45 2.50 2.55 2.60 2.65  f 1.269 1.246
 1.223 1.202 1.182 1.162 1.144 1.126 1.109
;
O 0 48 0.011 0.006 International_Tables_Vol_C
;stol 0.00 0.05 0.10 0.15 0.20 0.25 0.30 0.35 0.40  f 8.000 7.798 7.246 6.472
 5.623 4.808 4.089 3.489 3.006 stol 0.45 0.50 0.55 0.60 0.65 0.70 0.75 0.80
 0.85  f 2.628 2.337 2.115 1.946 1.816 1.715 1.634 1.568 1.512 stol 0.90 0.95
 1.00 1.05 1.10 1.15 1.20 1.25 1.30  f 1.463 1.419 1.377 1.337 1.298 1.260
 1.221 1.183 1.145 stol 1.35 1.40 1.45 1.50 1.55 1.60 1.65 1.70 1.75  f 1.108
 1.070 1.033 0.997 0.961 0.926 0.891 0.857 0.824 stol 1.80 1.85 1.90 1.95 2.00
 2.05 2.10 2.15 2.20  f 0.792 0.761 0.731 0.702 0.674 0.647 0.621 0.597 0.573
 stol 2.25 2.30 2.35 2.40 2.45 2.50 2.55 2.60 2.65  f 0.551 0.530 0.509 0.490
 0.472 0.455 0.439 0.424 0.410
;

loop_
_geom_angle_atom_site_label_1
_geom_angle_atom_site_label_2
_geom_angle_atom_site_label_3
_geom_angle
_geom_angle_site_symmetry_1
_geom_angle_site_symmetry_3
_geom_angle_publ_flag
O3ab Cd1 O4ab 98.2(4) . 2_564 no
O3ab Cd1 O3ef 93.5(4) . . no
O3ab Cd1 O4ef 161.7(4) . 4_645 no
O3ab Cd1 O3cd 88.5(4) . . no
O3ab Cd1 O4cd 81.8(4) . 3_456 no
O4ab Cd1 O3ef 85.7(4) 2_564 . no
O4ab Cd1 O4ef 99.6(4) 2_564 4_645 no
O4ab Cd1 O3cd 168.2(4) 2_564 . no
O4ab Cd1 O4cd 107.8(4) 2_564 3_456 no
O3ef Cd1 O4ef 92.0(4) . 4_645 no
O3ef Cd1 O3cd 84.2(4) . . no
O3ef Cd1 O4cd 166.2(4) . 3_456 no
O4ef Cd1 O3cd 74.7(4) 4_645 . no
O4ef Cd1 O4cd 88.8(4) 4_645 3_456 no
O3cd Cd1 O4cd 82.7(4) . 3_456 no
O1ab Cd2 O2ab 90.3(4) 3_566 . no
O1ab Cd2 O1ef 83.2(4) 3_566 2_665 no
O1ab Cd2 O2ef 83.2(4) 3_566 . no
O1ab Cd2 O1cd 83.6(4) 3_566 4_656 no
O1ab Cd2 O2cd 165.3(4) 3_566 . no
O2ab Cd2 O1ef 168.9(4) . 2_665 no
O2ab Cd2 O2ef 95.1(4) . . no
O2ab Cd2 O1cd 82.5(4) . 4_656 no
O2ab Cd2 O2cd 96.2(4) . . no
O1ef Cd2 O2ef 93.1(4) 2_665 . no
O1ef Cd2 O1cd 87.7(4) 2_665 4_656 no
O1ef Cd2 O2cd 88.1(4) 2_665 . no
O2ef Cd2 O1cd 166.6(4) . 4_656 no
O2ef Cd2 O2cd 109.2(4) . . no
O1cd Cd2 O2cd 84.2(4) 4_656 . no
O1ab S1ab O2ab 108.3(6) . . yes
O1ab S1ab O3ab 107.4(6) . . yes
O1ab S1ab O4ab 111.2(6) . . yes
O2ab S1ab O3ab 110.6(6) . . yes
O2ab S1ab O4ab 110.3(6) . . yes
O3ab S1ab O4ab 109.1(6) . . yes
O1cd S1cd O2cd 108.3(6) . . yes
O1cd S1cd O3cd 107.4(6) . . yes
O1cd S1cd O4cd 111.2(6) . . yes
O2cd S1cd O3cd 110.6(6) . . yes
O2cd S1cd O4cd 110.3(6) . . yes
O3cd S1cd O4cd 109.1(6) . . yes
O1ef S1ef O2ef 108.3(6) . . yes
O1ef S1ef O3ef 107.4(6) . . yes
O1ef S1ef O4ef 111.2(6) . . yes
O2ef S1ef O3ef 110.6(6) . . yes
O2ef S1ef O4ef 110.3(6) . . yes
O3ef S1ef O4ef 109.1(6) . . yes

loop_
_geom_bond_atom_site_label_1
_geom_bond_atom_site_label_2
_geom_bond_distance
_geom_bond_site_symmetry_2
_geom_bond_publ_flag
Tl1 O1ab 2.98(1) 3_566 yes
Tl1 O3ab 2.98(1) 4_656 yes
Tl1 O4ab 3.03(1) 4_656 yes
Tl1 O1ef 2.99(1) 2_665 yes
Tl1 O3ef 3.01(1) 2_665 yes
Tl1 O4ef 2.89(1) 3_566 yes
Tl1 O2cd 3.27(1) 4_656 yes
Tl1 O3cd 3.11(1) 4_656 yes
Tl1 O4cd 2.92(1) 2_665 yes
Tl2 O1ab 2.93(1) 4_545 yes
Tl2 O2ab 3.06(1) 2_564 yes
Tl2 O3ab 3.27(1) 4_545 yes
Tl2 O2ef 2.72(1) 4_645 yes
Tl2 O4ef 3.16(1) 3_455 yes
Tl2 O1cd 3.16(1) 2_554 yes
Tl2 O2cd 2.96(1) 3_456 yes
Tl2 O3cd 2.96(1) 2_554 yes
Cd1 O3ab 2.27(1) . yes
Cd1 O4ab 2.229(9) 2_564 yes
Cd1 O3ef 2.251(9) . yes
Cd1 O4ef 2.289(9) 4_645 yes
Cd1 O3cd 2.29(1) . yes
Cd1 O4cd 2.287(9) 3_456 yes
Cd2 O1ab 2.31(1) 3_566 yes
Cd2 O2ab 2.296(9) . yes
Cd2 O1ef 2.36(1) 2_665 yes
Cd2 O2ef 2.224(9) . yes
Cd2 O1cd 2.27(1) 4_656 yes
Cd2 O2cd 2.269(9) . yes
S1ab O1ab 1.44(1) . yes
S1ab O2ab 1.487(9) . yes
S1ab O3ab 1.50(1) . yes
S1ab O4ab 1.475(9) . yes
S1ef O1ef 1.44(1) . yes
S1ef O2ef 1.49(1) . yes
S1ef O3ef 1.50(1) . yes
S1ef O4ef 1.47(1) . yes
S1cd O1cd 1.44(1) . yes
S1cd O2cd 1.49(1) . yes
S1cd O3cd 1.50(1) . yes
S1cd O4cd 1.475(9) . yes
